data_7040844
loop_
_publ_author_name
'Zhang, Meng-Juan'
'Li, Hong-Xi'
'Li, Hai-Yan'
'Lang, Jian-Ping'

_publ_section_title
;
 Copper(i) 5-phenylpyrimidine-2-thiolate complexes showing unique optical
 properties and high visible light-directed catalytic performance.
;
_journal_issue 44
_journal_name_full 'Dalton transactions (Cambridge, England : 2003)'
_journal_page_first 17759
_journal_page_last 17769
_journal_paper_doi 10.1039/c6dt03721f
_journal_volume 45
_journal_year 2016
_chemical_formula_moiety 'C20 H14 Br2 Cu4 N4 S2'
_chemical_formula_sum 'C20 H14 Br2 Cu4 N4 S2'
_chemical_formula_weight 788.45
_chemical_name_systematic
; 
 ? 
;
_space_group_IT_number 2
_symmetry_cell_setting triclinic
_symmetry_space_group_name_Hall '-P 1'
_symmetry_space_group_name_H-M 'P -1'
_atom_sites_solution_hydrogens geom
_atom_sites_solution_primary direct
_atom_sites_solution_secondary difmap
_audit_creation_method SHELXL-97
_audit_update_record
;
2016-04-18 deposited with the CCDC.
2016-10-10 downloaded from the CCDC.
;
_cell_angle_alpha 88.688(4)
_cell_angle_beta 76.130(4)
_cell_angle_gamma 85.922(4)
_cell_formula_units_Z 2
_cell_length_a 8.3588(6)
_cell_length_b 9.3642(7)
_cell_length_c 14.7668(11)
_cell_measurement_reflns_used 6995
_cell_measurement_temperature 153(2)
_cell_measurement_theta_max 27.41
_cell_measurement_theta_min 2.52
_cell_volume 1119.29(14)
_computing_cell_refinement 'Bruker SAINT'
_computing_data_collection 'Bruker APEX2'
_computing_data_reduction 'Bruker SAINT'
_computing_molecular_graphics 'Bruker SHELXTL'
_computing_publication_material 'Bruker SHELXTL'
_computing_structure_refinement 'SHELXL-97 (Sheldrick, 1997)'
_computing_structure_solution 'SHELXS-97 (Sheldrick, 1990)'
_diffrn_ambient_temperature 153(2)
_diffrn_measured_fraction_theta_full 0.982
_diffrn_measured_fraction_theta_max 0.982
_diffrn_measurement_device_type 'Bruker APEX-II CCD'
_diffrn_measurement_method '\f and \w scans'
_diffrn_radiation_monochromator graphite
_diffrn_radiation_source 'fine-focus sealed tube'
_diffrn_radiation_type MoK\a
_diffrn_radiation_wavelength 0.71073
_diffrn_reflns_av_R_equivalents 0.1072
_diffrn_reflns_av_sigmaI/netI 0.1021
_diffrn_reflns_limit_h_max 10
_diffrn_reflns_limit_h_min -10
_diffrn_reflns_limit_k_max 12
_diffrn_reflns_limit_k_min -12
_diffrn_reflns_limit_l_max 19
_diffrn_reflns_limit_l_min -19
_diffrn_reflns_number 18795
_diffrn_reflns_theta_full 27.67
_diffrn_reflns_theta_max 27.67
_diffrn_reflns_theta_min 2.52
_exptl_absorpt_coefficient_mu 7.523
_exptl_absorpt_correction_T_max 0.7529
_exptl_absorpt_correction_T_min 0.2112
_exptl_absorpt_correction_type multi-scan
_exptl_absorpt_process_details 'Jacobson, R. (1998) Private communication'
_exptl_crystal_colour yellow
_exptl_crystal_density_diffrn 2.339
_exptl_crystal_density_method 'not measured'
_exptl_crystal_description block
_exptl_crystal_F_000 760
_exptl_crystal_size_max 0.30
_exptl_crystal_size_mid 0.08
_exptl_crystal_size_min 0.04
_refine_diff_density_max 2.207
_refine_diff_density_min -2.431
_refine_diff_density_rms 0.351
_refine_ls_extinction_method none
_refine_ls_goodness_of_fit_ref 1.021
_refine_ls_hydrogen_treatment constr
_refine_ls_matrix_type full
_refine_ls_number_parameters 283
_refine_ls_number_reflns 5133
_refine_ls_number_restraints 0
_refine_ls_restrained_S_all 1.021
_refine_ls_R_factor_all 0.1126
_refine_ls_R_factor_gt 0.0714
_refine_ls_shift/su_max 0.000
_refine_ls_shift/su_mean 0.000
_refine_ls_structure_factor_coef Fsqd
_refine_ls_weighting_details 'calc w=1/[\s^2^(Fo^2^)+(0.1409P)^2^+0.0000P] where P=(Fo^2^+2Fc^2^)/3'
_refine_ls_weighting_scheme calc
_refine_ls_wR_factor_gt 0.1883
_refine_ls_wR_factor_ref 0.2219
_reflns_number_gt 3441
_reflns_number_total 5133
_reflns_threshold_expression >2sigma(I)
_cod_data_source_file c6dt03721f2.cif
_cod_data_source_block b151031a_0m_a
_cod_depositor_comments 'Adding full bibliography for 7040840--7040845.cif.'
_cod_database_code 7040844

loop_
_symmetry_equiv_pos_as_xyz
'x, y, z'
'-x, -y, -z'

loop_
_atom_site_label
_atom_site_type_symbol
_atom_site_fract_x
_atom_site_fract_y
_atom_site_fract_z
_atom_site_U_iso_or_equiv
_atom_site_adp_type
_atom_site_occupancy
_atom_site_symmetry_multiplicity
_atom_site_calc_flag
_atom_site_refinement_flags
Cu1 Cu -0.03653(15) 0.58144(12) 0.43749(8) 0.0273(3) Uani 1 1 d .
Cu2 Cu 0.29468(14) 0.30088(11) 0.43291(7) 0.0187(3) Uani 1 1 d .
Cu3 Cu -0.01000(14) 0.18160(11) 0.39873(7) 0.0218(3) Uani 1 1 d .
Cu4 Cu 0.67968(14) 0.08933(11) 0.48183(8) 0.0203(3) Uani 1 1 d .
Br1 Br 0.18444(11) 0.33597(9) 0.28278(6) 0.0180(2) Uani 1 1 d .
Br2 Br 0.54648(11) 0.12462(9) 0.35299(6) 0.0208(3) Uani 1 1 d .
S1 S 0.1628(3) 0.6160(2) 0.55093(14) 0.0167(5) Uani 1 1 d .
S2 S 0.1672(3) 0.1138(2) 0.51196(14) 0.0160(5) Uani 1 1 d .
N2 N 0.4001(9) 0.7433(7) 0.4348(5) 0.0145(11) Uani 1 1 d .
N1 N 0.3980(9) 0.4936(7) 0.4133(5) 0.0172(15) Uani 1 1 d .
N3 N -0.0362(8) 0.2626(7) 0.6499(5) 0.0128(14) Uani 1 1 d .
N4 N -0.0284(9) 0.0105(7) 0.6653(5) 0.0145(15) Uani 1 1 d .
C1 C 0.3347(10) 0.6161(8) 0.4576(6) 0.0145(11) Uani 1 1 d .
C4 C 0.5330(11) 0.7480(9) 0.3617(6) 0.0175(18) Uani 1 1 d .
H4 H 0.5811 0.8366 0.3447 0.021 Uiso 1 1 calc R
C3 C 0.6008(11) 0.6259(9) 0.3111(6) 0.0161(18) Uani 1 1 d .
C2 C 0.5275(11) 0.5004(9) 0.3407(6) 0.0170(18) Uani 1 1 d .
H2 H 0.5713 0.4148 0.3079 0.020 Uiso 1 1 calc R
C5 C 0.7416(10) 0.6354(9) 0.2282(5) 0.0167(18) Uani 1 1 d .
C10 C 0.7688(12) 0.7630(10) 0.1779(6) 0.025(2) Uani 1 1 d .
H10 H 0.6962 0.8451 0.1974 0.030 Uiso 1 1 calc R
C9 C 0.8987(12) 0.7726(11) 0.1007(7) 0.030(2) Uani 1 1 d .
H9 H 0.9142 0.8603 0.0673 0.036 Uiso 1 1 calc R
C8 C 1.0061(12) 0.6547(11) 0.0721(7) 0.027(2) Uani 1 1 d .
H8 H 1.0949 0.6606 0.0185 0.033 Uiso 1 1 calc R
C7 C 0.9838(11) 0.5280(11) 0.1217(6) 0.024(2) Uani 1 1 d .
H7 H 1.0588 0.4473 0.1026 0.029 Uiso 1 1 calc R
C6 C 0.8515(12) 0.5172(10) 0.2000(6) 0.022(2) Uani 1 1 d .
H6 H 0.8371 0.4295 0.2337 0.026 Uiso 1 1 calc R
C11 C 0.0239(10) 0.1311(9) 0.6184(6) 0.0143(17) Uani 1 1 d .
C12 C -0.1451(12) 0.2760(9) 0.7324(6) 0.0196(19) Uani 1 1 d .
H12 H -0.1876 0.3691 0.7542 0.024 Uiso 1 1 calc R
C13 C -0.1980(11) 0.1575(9) 0.7876(6) 0.0158(17) Uani 1 1 d .
C14 C -0.1361(11) 0.0251(9) 0.7484(6) 0.0179(18) Uani 1 1 d .
H14 H -0.1720 -0.0589 0.7822 0.021 Uiso 1 1 calc R
C15 C -0.3048(11) 0.1742(9) 0.8823(6) 0.0190(19) Uani 1 1 d .
C16 C -0.4189(12) 0.2878(10) 0.9059(7) 0.025(2) Uani 1 1 d .
H16 H -0.4353 0.3546 0.8590 0.030 Uiso 1 1 calc R
C17 C -0.5120(13) 0.3074(11) 0.9980(7) 0.033(2) Uani 1 1 d .
H17 H -0.5943 0.3841 1.0130 0.040 Uiso 1 1 calc R
C18 C -0.4822(15) 0.2139(12) 1.0659(7) 0.039(3) Uani 1 1 d .
H18 H -0.5415 0.2281 1.1288 0.047 Uiso 1 1 calc R
C19 C -0.3677(15) 0.1002(12) 1.0437(7) 0.040(3) Uani 1 1 d .
H19 H -0.3491 0.0357 1.0913 0.047 Uiso 1 1 calc R
C20 C -0.2794(12) 0.0788(10) 0.9532(6) 0.026(2) Uani 1 1 d .
H20 H -0.2009 -0.0008 0.9385 0.031 Uiso 1 1 calc R

loop_
_atom_site_aniso_label
_atom_site_aniso_U_11
_atom_site_aniso_U_22
_atom_site_aniso_U_33
_atom_site_aniso_U_23
_atom_site_aniso_U_13
_atom_site_aniso_U_12
Cu1 0.0288(7) 0.0155(6) 0.0307(7) 0.0058(5) 0.0058(5) -0.0021(5)
Cu2 0.0208(6) 0.0133(6) 0.0196(6) 0.0019(4) -0.0001(5) -0.0015(4)
Cu3 0.0272(7) 0.0130(6) 0.0195(6) -0.0015(4) 0.0050(5) 0.0013(5)
Cu4 0.0203(6) 0.0139(6) 0.0242(6) -0.0024(4) -0.0010(5) 0.0024(4)
Br1 0.0193(5) 0.0162(5) 0.0162(4) 0.0023(3) -0.0003(3) -0.0002(3)
Br2 0.0224(5) 0.0144(5) 0.0240(5) -0.0008(4) -0.0039(4) 0.0034(3)
S1 0.0173(11) 0.0142(11) 0.0163(10) 0.0005(8) -0.0001(8) 0.0002(8)
S2 0.0177(11) 0.0130(10) 0.0154(10) 0.0013(8) -0.0011(8) 0.0018(8)
N2 0.016(3) 0.010(3) 0.016(3) -0.001(2) -0.002(2) 0.001(2)
N1 0.017(4) 0.016(4) 0.016(4) 0.001(3) -0.001(3) 0.002(3)
N3 0.014(3) 0.010(3) 0.016(3) 0.003(3) -0.004(3) -0.003(3)
N4 0.017(4) 0.014(4) 0.011(3) -0.002(3) -0.001(3) -0.001(3)
C1 0.016(3) 0.010(3) 0.016(3) -0.001(2) -0.002(2) 0.001(2)
C4 0.015(4) 0.014(4) 0.018(4) 0.006(3) 0.006(3) 0.001(3)
C3 0.022(5) 0.011(4) 0.017(4) -0.001(3) -0.007(4) 0.001(3)
C2 0.020(5) 0.012(4) 0.020(4) -0.003(3) -0.008(4) 0.005(3)
C5 0.014(4) 0.024(5) 0.010(4) 0.003(3) 0.002(3) -0.003(3)
C10 0.020(5) 0.029(5) 0.022(5) 0.001(4) -0.001(4) 0.001(4)
C9 0.024(5) 0.036(6) 0.030(5) 0.006(4) -0.006(4) -0.002(4)
C8 0.022(5) 0.039(6) 0.022(5) -0.008(4) -0.007(4) -0.004(4)
C7 0.017(5) 0.038(6) 0.016(4) -0.013(4) 0.001(4) -0.001(4)
C6 0.023(5) 0.029(5) 0.014(4) 0.004(4) -0.007(4) 0.001(4)
C11 0.011(4) 0.019(4) 0.013(4) 0.003(3) -0.002(3) -0.003(3)
C12 0.033(5) 0.014(4) 0.013(4) 0.003(3) -0.007(4) 0.003(4)
C13 0.018(4) 0.016(4) 0.014(4) -0.005(3) -0.005(3) 0.002(3)
C14 0.020(5) 0.019(5) 0.014(4) 0.006(3) -0.002(4) -0.004(4)
C15 0.026(5) 0.016(4) 0.012(4) -0.006(3) 0.004(4) -0.006(4)
C16 0.024(5) 0.021(5) 0.029(5) -0.005(4) -0.003(4) -0.006(4)
C17 0.032(6) 0.028(6) 0.031(6) -0.013(5) 0.008(5) 0.002(4)
C18 0.050(7) 0.041(7) 0.020(5) 0.001(5) 0.008(5) -0.012(5)
C19 0.048(7) 0.034(6) 0.027(5) 0.008(5) 0.009(5) 0.001(5)
C20 0.025(5) 0.023(5) 0.020(5) 0.007(4) 0.010(4) 0.001(4)

loop_
_atom_type_symbol
_atom_type_description
_atom_type_scat_dispersion_real
_atom_type_scat_dispersion_imag
_atom_type_scat_source
C C 0.0033 0.0016 'International Tables Vol C Tables 4.2.6.8 and 6.1.1.4'
H H 0.0000 0.0000 'International Tables Vol C Tables 4.2.6.8 and 6.1.1.4'
N N 0.0061 0.0033 'International Tables Vol C Tables 4.2.6.8 and 6.1.1.4'
S S 0.1246 0.1234 'International Tables Vol C Tables 4.2.6.8 and 6.1.1.4'
Cu Cu 0.3201 1.2651 'International Tables Vol C Tables 4.2.6.8 and 6.1.1.4'
Br Br -0.2901 2.4595 'International Tables Vol C Tables 4.2.6.8 and 6.1.1.4'

loop_
_geom_angle_atom_site_label_1
_geom_angle_atom_site_label_2
_geom_angle_atom_site_label_3
_geom_angle
_geom_angle_site_symmetry_1
_geom_angle_site_symmetry_3
N3 Cu1 S1 141.6(2) 2_566 2_566
N3 Cu1 Cu1 145.0(2) 2_566 2_566
S1 Cu1 Cu1 68.68(7) 2_566 2_566
N3 Cu1 S1 97.9(2) 2_566 .
S1 Cu1 S1 118.12(7) 2_566 .
Cu1 Cu1 S1 49.44(6) 2_566 .
N3 Cu1 Cu2 105.0(2) 2_566 2_566
S1 Cu1 Cu2 88.85(7) 2_566 2_566
Cu1 Cu1 Cu2 88.98(6) 2_566 2_566
S1 Cu1 Cu2 89.98(6) . 2_566
N1 Cu2 S2 157.9(2) . .
N1 Cu2 Br1 91.6(2) . .
S2 Cu2 Br1 106.59(7) . .
N1 Cu2 Br2 101.6(2) . .
S2 Cu2 Br2 89.74(6) . .
Br1 Cu2 Br2 94.11(4) . .
N1 Cu2 Cu1 90.2(2) . 2_566
S2 Cu2 Cu1 74.40(7) . 2_566
Br1 Cu2 Cu1 100.91(5) . 2_566
Br2 Cu2 Cu1 160.66(5) . 2_566
N1 Cu2 Cu3 135.9(2) . .
S2 Cu2 Cu3 55.20(6) . .
Br1 Cu2 Cu3 53.71(4) . .
Br2 Cu2 Cu3 106.68(4) . .
Cu1 Cu2 Cu3 73.55(4) 2_566 .
N4 Cu3 S1 153.0(2) 2_556 2_566
N4 Cu3 S2 94.8(2) 2_556 .
S1 Cu3 S2 108.27(8) 2_566 .
N4 Cu3 Br1 102.2(2) 2_556 .
S1 Cu3 Br1 87.58(7) 2_566 .
S2 Cu3 Br1 100.42(7) . .
N4 Cu3 Cu4 84.6(2) 2_556 1_455
S1 Cu3 Cu4 75.93(7) 2_566 1_455
S2 Cu3 Cu4 105.43(7) . 1_455
Br1 Cu3 Cu4 152.60(6) . 1_455
N4 Cu3 Cu2 114.8(2) 2_556 .
S1 Cu3 Cu2 91.52(7) 2_566 .
S2 Cu3 Cu2 47.41(6) . .
Br1 Cu3 Cu2 55.07(4) . .
Cu4 Cu3 Cu2 145.17(5) 1_455 .
N2 Cu4 S2 135.7(2) 2_666 2_656
N2 Cu4 Br2 105.66(19) 2_666 .
S2 Cu4 Br2 118.36(7) 2_656 .
N2 Cu4 Cu3 97.2(2) 2_666 1_655
S2 Cu4 Cu3 80.45(7) 2_656 1_655
Br2 Cu4 Cu3 100.05(5) . 1_655
Cu3 Br1 Cu2 71.22(4) . .
Cu4 Br2 Cu2 99.39(5) . .
C1 S1 Cu1 113.0(3) . 2_566
C1 S1 Cu3 121.7(3) . 2_566
Cu1 S1 Cu3 117.65(11) 2_566 2_566
C1 S1 Cu1 91.7(3) . .
Cu1 S1 Cu1 61.88(7) 2_566 .
Cu3 S1 Cu1 87.98(8) 2_566 .
C11 S2 Cu4 107.0(3) . 2_656
C11 S2 Cu2 123.5(3) . .
Cu4 S2 Cu2 117.59(10) 2_656 .
C11 S2 Cu3 101.6(3) . .
Cu4 S2 Cu3 127.99(10) 2_656 .
Cu2 S2 Cu3 77.39(7) . .
C1 N2 C4 118.1(7) . .
C1 N2 Cu4 119.7(6) . 2_666
C4 N2 Cu4 121.7(6) . 2_666
C2 N1 C1 117.8(7) . .
C2 N1 Cu2 115.3(6) . .
C1 N1 Cu2 126.2(6) . .
C12 N3 C11 119.4(7) . .
C12 N3 Cu1 125.9(6) . 2_566
C11 N3 Cu1 114.5(5) . 2_566
C14 N4 C11 117.9(7) . .
C14 N4 Cu3 119.5(6) . 2_556
C11 N4 Cu3 121.1(5) . 2_556
N1 C1 N2 123.3(8) . .
N1 C1 S1 120.4(6) . .
N2 C1 S1 116.3(6) . .
N2 C4 C3 121.4(8) . .
N2 C4 H4 119.3 . .
C3 C4 H4 119.3 . .
C2 C3 C4 116.3(8) . .
C2 C3 C5 123.3(8) . .
C4 C3 C5 120.3(8) . .
N1 C2 C3 123.0(8) . .
N1 C2 H2 118.5 . .
C3 C2 H2 118.5 . .
C6 C5 C10 118.4(8) . .
C6 C5 C3 120.5(8) . .
C10 C5 C3 121.1(8) . .
C9 C10 C5 121.5(9) . .
C9 C10 H10 119.3 . .
C5 C10 H10 119.3 . .
C8 C9 C10 120.0(10) . .
C8 C9 H9 120.0 . .
C10 C9 H9 120.0 . .
C9 C8 C7 119.6(9) . .
C9 C8 H8 120.2 . .
C7 C8 H8 120.2 . .
C8 C7 C6 120.7(9) . .
C8 C7 H7 119.6 . .
C6 C7 H7 119.6 . .
C5 C6 C7 119.7(9) . .
C5 C6 H6 120.1 . .
C7 C6 H6 120.1 . .
N3 C11 N4 122.2(7) . .
N3 C11 S2 119.4(6) . .
N4 C11 S2 118.4(6) . .
N3 C12 C13 122.0(8) . .
N3 C12 H12 119.0 . .
C13 C12 H12 119.0 . .
C14 C13 C12 115.2(8) . .
C14 C13 C15 123.3(8) . .
C12 C13 C15 121.4(7) . .
N4 C14 C13 123.2(8) . .
N4 C14 H14 118.4 . .
C13 C14 H14 118.4 . .
C16 C15 C20 118.3(8) . .
C16 C15 C13 122.0(8) . .
C20 C15 C13 119.4(8) . .
C15 C16 C17 121.3(9) . .
C15 C16 H16 119.4 . .
C17 C16 H16 119.4 . .
C18 C17 C16 118.9(10) . .
C18 C17 H17 120.5 . .
C16 C17 H17 120.5 . .
C19 C18 C17 120.6(10) . .
C19 C18 H18 119.7 . .
C17 C18 H18 119.7 . .
C18 C19 C20 120.5(10) . .
C18 C19 H19 119.7 . .
C20 C19 H19 119.7 . .
C19 C20 C15 120.3(9) . .
C19 C20 H20 119.9 . .
C15 C20 H20 119.9 . .

loop_
_geom_bond_atom_site_label_1
_geom_bond_atom_site_label_2
_geom_bond_distance
_geom_bond_site_symmetry_2
Cu1 N3 1.958(7) 2_566
Cu1 S1 2.177(2) 2_566
Cu1 Cu1 2.527(2) 2_566
Cu1 S1 2.670(2) .
Cu1 Cu2 2.7040(16) 2_566
Cu2 N1 2.040(7) .
Cu2 S2 2.268(2) .
Cu2 Br1 2.6028(13) .
Cu2 Br2 2.6365(14) .
Cu2 Cu1 2.7040(16) 2_566
Cu2 Cu3 3.0058(16) .
Cu3 N4 2.020(7) 2_556
Cu3 S1 2.245(2) 2_566
Cu3 S2 2.529(2) .
Cu3 Br1 2.5591(14) .
Cu3 Cu4 2.7794(17) 1_455
Cu4 N2 1.991(7) 2_666
Cu4 S2 2.229(2) 2_656
Cu4 Br2 2.4295(14) .
Cu4 Cu3 2.7794(17) 1_655
S1 C1 1.737(9) .
S1 Cu1 2.177(2) 2_566
S1 Cu3 2.245(2) 2_566
S2 C11 1.736(8) .
S2 Cu4 2.229(2) 2_656
N2 C1 1.348(11) .
N2 C4 1.353(10) .
N2 Cu4 1.991(7) 2_666
N1 C2 1.332(11) .
N1 C1 1.344(10) .
N3 C12 1.337(11) .
N3 C11 1.346(10) .
N3 Cu1 1.958(7) 2_566
N4 C14 1.340(10) .
N4 C11 1.355(11) .
N4 Cu3 2.020(7) 2_556
C4 C3 1.389(11) .
C4 H4 0.9500 .
C3 C2 1.378(12) .
C3 C5 1.487(12) .
C2 H2 0.9500 .
C5 C6 1.391(12) .
C5 C10 1.395(12) .
C10 C9 1.380(13) .
C10 H10 0.9500 .
C9 C8 1.379(14) .
C9 H9 0.9500 .
C8 C7 1.380(14) .
C8 H8 0.9500 .
C7 C6 1.403(12) .
C7 H7 0.9500 .
C6 H6 0.9500 .
C12 C13 1.395(12) .
C12 H12 0.9500 .
C13 C14 1.392(12) .
C13 C15 1.472(11) .
C14 H14 0.9500 .
C15 C16 1.369(13) .
C15 C20 1.406(12) .
C16 C17 1.404(13) .
C16 H16 0.9500 .
C17 C18 1.372(15) .
C17 H17 0.9500 .
C18 C19 1.370(15) .
C18 H18 0.9500 .
C19 C20 1.375(13) .
C19 H19 0.9500 .
C20 H20 0.9500 .
